data_2200070
loop_
_publ_author_name
'Ellis, Dianne D.'
'Spek, Anthony L.'

_publ_section_title
;
 [4-(Diphenylphosphino)-9,9-dimethylxanthen-5-yl]diphenylphosphine
 oxide toluene hemisolvate
;
_journal_issue 1
_journal_name_full 'Acta Crystallographica Section E'
_journal_page_first o94
_journal_page_last o95
_journal_paper_doi 10.1107/S1600536800020419
_journal_volume 57
_journal_year 2001
_chemical_formula_iupac 'C39 H32 O2 P2, 0.5C7 H8'
_chemical_formula_moiety 'C39 H32 O2 P2, 0.5C7 H8'
_chemical_formula_sum 'C42.5 H36 O2 P2'
_chemical_formula_weight 640.15
_chemical_name_systematic
;
?
;
_space_group_IT_number 2
_symmetry_cell_setting triclinic
_symmetry_space_group_name_Hall '-P 1'
_symmetry_space_group_name_H-M 'P -1'
_audit_creation_method SHELXL-97
_cell_angle_alpha 91.088(11)
_cell_angle_beta 102.471(11)
_cell_angle_gamma 116.993(7)
_cell_formula_units_Z 2
_cell_length_a 10.7700(11)
_cell_length_b 11.1547(11)
_cell_length_c 15.941(3)
_cell_measurement_reflns_used 25
_cell_measurement_temperature 150(2)
_cell_measurement_theta_max 13.87
_cell_measurement_theta_min 9.88
_cell_volume 1651.1(4)
_computing_cell_refinement 'SET4 (de Boer & Duisenberg, 1984)'
_computing_data_collection 'Locally modified CAD-4 Software (Enraf-Nonius, 1989)'
_computing_data_reduction 'HELENA (Spek, 1997)'
_computing_molecular_graphics 'PLATON (Spek, 2000)'
_computing_publication_material 'PLATON (Spek, 2000)'
_computing_structure_refinement 'SHELXL97 (Sheldrick, 1997)'
_computing_structure_solution 'SHELXS97 (Sheldrick, 1997)'
_diffrn_ambient_temperature 150(2)
_diffrn_measured_fraction_theta_full 1.000
_diffrn_measured_fraction_theta_max 1.000
_diffrn_measurement_device_type 'Nonius CAD4'
_diffrn_measurement_method \w
_diffrn_radiation_monochromator graphite
_diffrn_radiation_source 'rotating anode'
_diffrn_radiation_type MoK\a
_diffrn_radiation_wavelength .71073
_diffrn_reflns_av_R_equivalents .053
_diffrn_reflns_av_sigmaI/netI .0652
_diffrn_reflns_limit_h_max 11
_diffrn_reflns_limit_h_min -12
_diffrn_reflns_limit_k_max 13
_diffrn_reflns_limit_k_min 0
_diffrn_reflns_limit_l_max 18
_diffrn_reflns_limit_l_min -18
_diffrn_reflns_number 6185
_diffrn_reflns_theta_full 25.05
_diffrn_reflns_theta_max 25.05
_diffrn_reflns_theta_min 1.32
_diffrn_standards_decay_% <1
_diffrn_standards_interval_time 60
_diffrn_standards_number 3
_exptl_absorpt_coefficient_mu .169
_exptl_absorpt_correction_type none
_exptl_crystal_colour colorless
_exptl_crystal_density_diffrn 1.288
_exptl_crystal_density_method 'not measured'
_exptl_crystal_description wedge
_exptl_crystal_F_000 673
_exptl_crystal_size_max .40
_exptl_crystal_size_mid .28
_exptl_crystal_size_min .18
_refine_diff_density_max .512
_refine_diff_density_min -.462
_refine_ls_extinction_method none
_refine_ls_goodness_of_fit_ref 1.012
_refine_ls_hydrogen_treatment constr
_refine_ls_matrix_type full
_refine_ls_number_parameters 427
_refine_ls_number_reflns 5855
_refine_ls_number_restraints 0
_refine_ls_restrained_S_all 1.012
_refine_ls_R_factor_all .094
_refine_ls_R_factor_gt .058
_refine_ls_shift/su_max <0.001
_refine_ls_shift/su_mean .000
_refine_ls_structure_factor_coef Fsqd
_refine_ls_weighting_details 'calc w = 1/[\s^2^(Fo^2^)+(0.0952P)^2^+0.4293P] where P = (Fo^2^+2Fc^2^)/3'
_refine_ls_weighting_scheme calc
_refine_ls_wR_factor_ref .168
_reflns_number_gt 4099
_reflns_number_total 5855
_reflns_threshold_expression I>2\s(I)'
_cod_data_source_file na6032.cif
_cod_data_source_block I
_cod_original_formula_sum 'C42.50 H36 O2 P2'
_cod_database_code 2200070
_cod_database_fobs_code 2200070

loop_
_symmetry_equiv_pos_as_xyz
'x, y, z'
'-x, -y, -z'

loop_
_atom_site_label
_atom_site_fract_x
_atom_site_fract_y
_atom_site_fract_z
_atom_site_U_iso_or_equiv
_atom_site_adp_type
_atom_site_calc_flag
_atom_site_refinement_flags
_atom_site_occupancy
_atom_site_disorder_assembly
_atom_site_disorder_group
_atom_site_type_symbol
P1 .20793(9) .94189(8) .29904(5) .0212(2) Uani d . 1 . . P
P2 .30943(9) .70846(9) .09805(5) .0236(2) Uani d . 1 . . P
O1 .4584(2) .8873(2) .26752(14) .0228(5) Uani d . 1 . . O
O2 .1413(2) 1.0221(2) .32667(15) .0280(5) Uani d . 1 . . O
C1 .5061(3) .9973(3) .3310(2) .0200(7) Uani d . 1 . . C
C2 .3998(3) 1.0270(3) .3475(2) .0202(7) Uani d . 1 . . C
C3 .4443(4) 1.1379(3) .4095(2) .0267(7) Uani d . 1 . . C
H3 .3745 1.1607 .4218 .032 Uiso calc R 1 . . H
C4 .5864(4) 1.2151(3) .4531(2) .0315(8) Uani d . 1 . . C
H4 .6149 1.2913 .4943 .038 Uiso calc R 1 . . H
C5 .6874(4) 1.1800(3) .4361(2) .0258(7) Uani d . 1 . . C
H5 .7852 1.2316 .4675 .031 Uiso calc R 1 . . H
C6 .6498(3) 1.0712(3) .3742(2) .0222(7) Uani d . 1 . . C
C7 .5597(3) .8773(3) .2304(2) .0209(7) Uani d . 1 . . C
C8 .5045(3) .7940(3) .1504(2) .0213(7) Uani d . 1 . . C
C9 .6025(3) .7806(3) .1116(2) .0249(7) Uani d . 1 . . C
H9 .5685 .7245 .0577 .030 Uiso calc R 1 . . H
C10 .7480(4) .8478(3) .1505(2) .0284(8) Uani d . 1 . . C
H10 .8136 .8388 .1227 .034 Uiso calc R 1 . . H
C11 .7993(3) .9284(3) .2298(2) .0246(7) Uani d . 1 . . C
H11 .8998 .9730 .2563 .030 Uiso calc R 1 . . H
C12 .7058(3) .9452(3) .2715(2) .0202(7) Uani d . 1 . . C
C13 .1818(3) .9226(3) .1839(2) .0229(7) Uani d . 1 . . C
C14 .2784(4) 1.0227(3) .1462(2) .0299(8) Uani d . 1 . . C
H14 .3655 1.0931 .1818 .036 Uiso calc R 1 . . H
C15 .2483(4) 1.0203(4) .0572(2) .0350(9) Uani d . 1 . . C
H15 .3143 1.0894 .0318 .042 Uiso calc R 1 . . H
C16 .1231(4) .9180(4) .0053(2) .0337(8) Uani d . 1 . . C
H16 .1027 .9168 -.0558 .040 Uiso calc R 1 . . H
C17 .0266(4) .8166(4) .0419(2) .0308(8) Uani d . 1 . . C
H17 -.0601 .7462 .0060 .037 Uiso calc R 1 . . H
C18 .0571(3) .8184(3) .1308(2) .0255(7) Uani d . 1 . . C
H18 -.0078 .7477 .1558 .031 Uiso calc R 1 . . H
C19 .1290(3) .7746(3) .3319(2) .0236(7) Uani d . 1 . . C
C20 .1798(4) .6817(3) .3275(2) .0283(8) Uani d . 1 . . C
H20 .2609 .7036 .3046 .034 Uiso calc R 1 . . H
C21 .1139(4) .5572(3) .3560(2) .0353(9) Uani d . 1 . . C
H21 .1507 .4946 .3539 .042 Uiso calc R 1 . . H
C22 -.0056(4) .5239(4) .3876(2) .0384(9) Uani d . 1 . . C
H22 -.0513 .4382 .4070 .046 Uiso calc R 1 . . H
C23 -.0586(4) .6143(4) .3910(2) .0422(10) Uani d . 1 . . C
H23 -.1409 .5907 .4129 .051 Uiso calc R 1 . . H
C24 .0068(4) .7398(4) .3629(2) .0336(8) Uani d . 1 . . C
H24 -.0312 .8016 .3647 .040 Uiso calc R 1 . . H
C25 .3134(3) .6801(3) -.0154(2) .0235(7) Uani d . 1 . . C
C26 .3458(4) .7916(4) -.0607(2) .0325(8) Uani d . 1 . . C
H26 .3677 .8767 -.0318 .039 Uiso calc R 1 . . H
C27 .3466(4) .7801(4) -.1466(3) .0420(10) Uani d . 1 . . C
H27 .3711 .8579 -.1760 .050 Uiso calc R 1 . . H
C28 .3123(4) .6576(4) -.1906(2) .0445(10) Uani d . 1 . . C
H28 .3112 .6501 -.2502 .053 Uiso calc R 1 . . H
C29 .2795(5) .5460(4) -.1471(3) .0498(11) Uani d . 1 . . C
H29 .2571 .4611 -.1766 .060 Uiso calc R 1 . . H
C30 .2789(4) .5569(4) -.0599(2) .0379(9) Uani d . 1 . . C
H30 .2545 .4790 -.0307 .045 Uiso calc R 1 . . H
C31 .2556(4) .5393(3) .1322(2) .0269(8) Uani d . 1 . . C
C32 .3418(5) .4774(4) .1485(3) .0473(11) Uani d . 1 . . C
H32 .4360 .5216 .1397 .057 Uiso calc R 1 . . H
C33 .2937(5) .3521(4) .1773(3) .0566(12) Uani d . 1 . . C
H33 .3560 .3122 .1894 .068 Uiso calc R 1 . . H
C34 .1571(5) .2844(4) .1887(2) .0475(11) Uani d . 1 . . C
H34 .1244 .1980 .2084 .057 Uiso calc R 1 . . H
C35 .0690(5) .3426(4) .1713(2) .0449(11) Uani d . 1 . . C
H35 -.0260 .2962 .1787 .054 Uiso calc R 1 . . H
C36 .1165(4) .4691(4) .1428(2) .0368(9) Uani d . 1 . . C
H36 .0534 .5081 .1305 .044 Uiso calc R 1 . . H
C43 .9075(4) 1.1511(4) .3689(3) .0451(11) Uani d . 1 . . C
H43A .9766 1.1201 .3612 .068 Uiso calc R 1 . . H
H43B .9406 1.2033 .4266 .068 Uiso calc R 1 . . H
H43C .8996 1.2087 .3246 .068 Uiso calc R 1 . . H
C44 .7747(5) .9380(4) .4297(2) .0411(10) Uani d . 1 . . C
H44A .8470 .9107 .4228 .062 Uiso calc R 1 . . H
H44B .6817 .8569 .4229 .062 Uiso calc R 1 . . H
H44C .8046 .9887 .4875 .062 Uiso calc R 1 . . H
C45 .7605(3) 1.0285(3) .3603(2) .0235(7) Uani d . 1 . . C
C46 .4044(5) .4421(4) .4208(3) .0476(11) Uani d . 1 . . C
H46 .3367 .4020 .3663 .057 Uiso calc R 1 . . H
C47 .3631(5) .3993(4) .4959(3) .0476(11) Uani d . 1 . . C
H47 .2686 .3288 .4918 .057 Uiso calc R 1 . . H
C48 .5430(5) .5428(4) .4235(3) .0461(10) Uani d . 1 . . C
C49 .5890(10) .5856(8) .3400(6) .050(2) Uani d P .50 . . C
H49A .6910 .6533 .3544 .075 Uiso calc PR .50 . . H
H49B .5309 .6249 .3083 .075 Uiso calc PR .50 . . H
H49C .5746 .5061 .3038 .075 Uiso calc PR .50 . . H

loop_
_atom_site_aniso_label
_atom_site_aniso_U_11
_atom_site_aniso_U_22
_atom_site_aniso_U_33
_atom_site_aniso_U_12
_atom_site_aniso_U_13
_atom_site_aniso_U_23
P1 .0211(4) .0230(4) .0223(4) .0118(4) .0073(3) .0009(3)
P2 .0225(5) .0237(4) .0243(5) .0105(4) .0062(4) -.0010(3)
O1 .0190(11) .0203(11) .0270(12) .0065(9) .0086(9) -.0054(9)
O2 .0279(13) .0322(13) .0292(13) .0187(11) .0074(10) -.0024(10)
C1 .0247(17) .0153(15) .0196(16) .0081(13) .0077(13) .0028(12)
C2 .0214(16) .0188(15) .0201(16) .0087(13) .0063(13) .0011(13)
C3 .0273(18) .0277(18) .0265(18) .0142(15) .0071(15) -.0020(14)
C4 .034(2) .0241(18) .033(2) .0122(16) .0054(16) -.0096(15)
C5 .0232(17) .0241(17) .0222(17) .0064(14) .0018(14) -.0019(14)
C6 .0250(17) .0226(17) .0205(16) .0110(14) .0088(13) .0054(13)
C7 .0233(17) .0186(15) .0255(17) .0110(14) .0124(14) .0063(13)
C8 .0204(16) .0209(16) .0239(17) .0107(14) .0053(13) .0048(13)
C9 .0275(18) .0288(18) .0215(17) .0155(15) .0074(14) -.0008(14)
C10 .0284(18) .0355(19) .0307(19) .0194(16) .0152(15) .0067(15)
C11 .0215(17) .0286(18) .0255(18) .0127(15) .0070(14) .0064(14)
C12 .0228(17) .0175(15) .0219(16) .0096(13) .0084(13) .0047(13)
C13 .0245(17) .0243(17) .0262(17) .0149(14) .0106(14) .0023(14)
C14 .0314(19) .0242(18) .0306(19) .0097(15) .0087(15) .0016(15)
C15 .040(2) .0292(19) .033(2) .0116(17) .0139(17) .0097(16)
C16 .042(2) .035(2) .0240(18) .0185(18) .0092(16) .0028(15)
C17 .0282(19) .036(2) .0266(19) .0149(16) .0060(15) -.0007(15)
C18 .0216(17) .0294(18) .0272(18) .0122(15) .0086(14) .0019(14)
C19 .0247(17) .0269(17) .0164(16) .0112(14) .0022(13) -.0001(13)
C20 .0310(19) .0258(18) .0273(18) .0114(15) .0101(15) .0020(14)
C21 .047(2) .0246(18) .032(2) .0140(17) .0107(17) .0043(15)
C22 .048(2) .0232(18) .0280(19) .0030(17) .0105(17) .0010(15)
C23 .034(2) .042(2) .040(2) .0051(18) .0197(18) .0017(18)
C24 .031(2) .032(2) .035(2) .0109(16) .0132(16) -.0028(16)
C25 .0185(16) .0279(18) .0217(17) .0104(14) .0018(13) -.0003(14)
C26 .036(2) .0316(19) .036(2) .0198(17) .0100(17) .0068(16)
C27 .038(2) .050(2) .041(2) .021(2) .0131(18) .020(2)
C28 .037(2) .061(3) .024(2) .013(2) .0093(17) .0047(19)
C29 .056(3) .042(2) .036(2) .008(2) .017(2) -.0120(19)
C30 .046(2) .0247(19) .032(2) .0054(17) .0158(18) -.0021(15)
C31 .0288(18) .0269(18) .0214(17) .0107(15) .0050(14) -.0002(14)
C32 .042(2) .031(2) .073(3) .0167(19) .022(2) .023(2)
C33 .053(3) .034(2) .078(3) .019(2) .010(2) .020(2)
C34 .061(3) .030(2) .031(2) .006(2) .007(2) .0081(17)
C35 .047(2) .034(2) .032(2) -.0021(19) .0176(19) -.0023(17)
C36 .036(2) .031(2) .035(2) .0069(17) .0147(17) -.0052(16)
C43 .0217(19) .043(2) .054(3) .0007(17) .0130(18) -.0219(19)
C44 .058(3) .059(3) .0228(19) .043(2) .0051(18) .0027(18)
C45 .0184(16) .0251(17) .0233(17) .0082(14) .0033(13) -.0023(13)
C46 .066(3) .049(3) .036(2) .041(2) .000(2) -.0012(19)
C47 .057(3) .041(2) .052(3) .030(2) .009(2) .003(2)
C48 .063(3) .041(2) .049(3) .037(2) .013(2) .007(2)
C49 .055(5) .036(5) .054(5) .019(4) .008(4) .002(4)

loop_
_atom_type_symbol
_atom_type_description
_atom_type_scat_dispersion_real
_atom_type_scat_dispersion_imag
_atom_type_scat_source
C C .0033 .0016 'International Tables Vol C Tables 4.2.6.8 and 6.1.1.4'
H H .0000 .0000 'International Tables Vol C Tables 4.2.6.8 and 6.1.1.4'
O O .0106 .0060 'International Tables Vol C Tables 4.2.6.8 and 6.1.1.4'
P P .1023 .0942 'International Tables Vol C Tables 4.2.6.8 and 6.1.1.4'

loop_
_geom_angle_atom_site_label_1
_geom_angle_atom_site_label_2
_geom_angle_atom_site_label_3
_geom_angle_site_symmetry_1
_geom_angle
_geom_angle_publ_flag
O2 P1 C2 . 110.04(14) y
O2 P1 C13 . 111.59(14) y
O2 P1 C19 . 110.03(14) y
C13 P1 C2 . 107.61(14) y
C19 P1 C2 . 109.31(15) y
C13 P1 C19 . 108.21(15) y
C25 P2 C8 . 99.94(14) y
C31 P2 C8 . 100.80(15) y
C31 P2 C25 . 102.83(15) y
C7 O1 C1 . 118.0(2) ?
C6 C1 O1 . 121.3(3) ?
C6 C1 C2 . 122.8(3) ?
O1 C1 C2 . 115.9(3) ?
C3 C2 C1 . 117.4(3) ?
C1 C2 P1 . 129.2(2) y
C3 C2 P1 . 113.4(2) y
C4 C3 C2 . 121.7(3) ?
C4 C3 H3 . 119.2 ?
C2 C3 H3 . 119.2 ?
C3 C4 C5 . 119.0(3) ?
C3 C4 H4 . 120.5 ?
C5 C4 H4 . 120.5 ?
C4 C5 C6 . 122.0(3) ?
C4 C5 H5 . 119.0 ?
C6 C5 H5 . 119.0 ?
C1 C6 C5 . 117.2(3) ?
C1 C6 C45 . 121.3(3) ?
C5 C6 C45 . 121.3(3) ?
C12 C7 O1 . 121.3(3) ?
C12 C7 C8 . 122.9(3) ?
O1 C7 C8 . 115.8(3) ?
C9 C8 C7 . 117.5(3) ?
C7 C8 P2 . 120.9(2) y
C9 C8 P2 . 121.6(2) y
C10 C9 C8 . 120.9(3) ?
C10 C9 H9 . 119.6 ?
C8 C9 H9 . 119.6 ?
C9 C10 C11 . 120.4(3) ?
C9 C10 H10 . 119.8 ?
C11 C10 H10 . 119.8 ?
C10 C11 C12 . 121.0(3) ?
C10 C11 H11 . 119.5 ?
C12 C11 H11 . 119.5 ?
C7 C12 C11 . 117.4(3) ?
C7 C12 C45 . 121.2(3) ?
C11 C12 C45 . 121.3(3) ?
C18 C13 C14 . 119.1(3) ?
C18 C13 P1 . 120.9(2) ?
C14 C13 P1 . 119.5(3) ?
C15 C14 C13 . 120.3(3) ?
C15 C14 H14 . 119.9 ?
C13 C14 H14 . 119.9 ?
C16 C15 C14 . 120.1(3) ?
C16 C15 H15 . 119.9 ?
C14 C15 H15 . 119.9 ?
C15 C16 C17 . 120.3(3) ?
C15 C16 H16 . 119.9 ?
C17 C16 H16 . 119.9 ?
C18 C17 C16 . 119.6(3) ?
C18 C17 H17 . 120.2 ?
C16 C17 H17 . 120.2 ?
C17 C18 C13 . 120.6(3) ?
C17 C18 H18 . 119.7 ?
C13 C18 H18 . 119.7 ?
C20 C19 C24 . 119.3(3) ?
C20 C19 P1 . 124.9(3) ?
C24 C19 P1 . 115.8(3) ?
C21 C20 C19 . 120.6(3) ?
C21 C20 H20 . 119.7 ?
C19 C20 H20 . 119.7 ?
C22 C21 C20 . 119.9(4) ?
C22 C21 H21 . 120.1 ?
C20 C21 H21 . 120.1 ?
C23 C22 C21 . 120.1(3) ?
C23 C22 H22 . 120.0 ?
C21 C22 H22 . 120.0 ?
C22 C23 C24 . 120.7(4) ?
C22 C23 H23 . 119.6 ?
C24 C23 H23 . 119.6 ?
C23 C24 C19 . 119.4(3) ?
C23 C24 H24 . 120.3 ?
C19 C24 H24 . 120.3 ?
C30 C25 C26 . 118.1(3) ?
C30 C25 P2 . 125.6(3) ?
C26 C25 P2 . 116.2(3) ?
C27 C26 C25 . 120.9(3) ?
C27 C26 H26 . 119.6 ?
C25 C26 H26 . 119.6 ?
C28 C27 C26 . 120.9(4) ?
C28 C27 H27 . 119.6 ?
C26 C27 H27 . 119.6 ?
C27 C28 C29 . 119.2(4) ?
C27 C28 H28 . 120.4 ?
C29 C28 H28 . 120.4 ?
C28 C29 C30 . 120.3(4) ?
C28 C29 H29 . 119.9 ?
C30 C29 H29 . 119.9 ?
C25 C30 C29 . 120.7(4) ?
C25 C30 H30 . 119.6 ?
C29 C30 H30 . 119.6 ?
C32 C31 C36 . 117.7(3) ?
C32 C31 P2 . 125.3(3) ?
C36 C31 P2 . 117.0(3) ?
C31 C32 C33 . 121.1(4) ?
C31 C32 H32 . 119.4 ?
C33 C32 H32 . 119.4 ?
C34 C33 C32 . 120.7(4) ?
C34 C33 H33 . 119.6 ?
C32 C33 H33 . 119.6 ?
C35 C34 C33 . 119.1(4) ?
C35 C34 H34 . 120.5 ?
C33 C34 H34 . 120.5 ?
C34 C35 C36 . 120.7(4) ?
C34 C35 H35 . 119.6 ?
C36 C35 H35 . 119.6 ?
C35 C36 C31 . 120.6(4) ?
C35 C36 H36 . 119.7 ?
C31 C36 H36 . 119.7 ?
C45 C43 H43A . 109.5 ?
C45 C43 H43B . 109.5 ?
H43A C43 H43B . 109.5 ?
C45 C43 H43C . 109.5 ?
H43A C43 H43C . 109.5 ?
H43B C43 H43C . 109.5 ?
C45 C44 H44A . 109.5 ?
C45 C44 H44B . 109.5 ?
H44A C44 H44B . 109.5 ?
C45 C44 H44C . 109.5 ?
H44A C44 H44C . 109.5 ?
H44B C44 H44C . 109.5 ?
C12 C45 C6 . 108.9(3) ?
C12 C45 C43 . 110.9(3) ?
C6 C45 C43 . 111.6(3) ?
C12 C45 C44 . 108.5(3) ?
C6 C45 C44 . 108.0(3) ?
C43 C45 C44 . 109.0(3) ?
C47 C46 C48 . 121.4(4) ?
C47 C46 H46 . 119.3 ?
C48 C46 H46 . 119.3 ?
C48 C47 C46 2_666 121.1(4) ?
C48 C47 H47 2_666 119.4 ?
C46 C47 H47 . 119.4 ?
C47 C48 C46 2_666 117.4(4) ?
C47 C48 C49 2_666 121.6(5) ?
C46 C48 C49 . 120.9(5) ?
C48 C49 H49A . 109.5 ?
C48 C49 H49B . 109.5 ?
H49A C49 H49B . 109.5 ?
C48 C49 H49C . 109.5 ?
H49A C49 H49C . 109.5 ?
H49B C49 H49C . 109.5 ?

loop_
_geom_bond_atom_site_label_1
_geom_bond_atom_site_label_2
_geom_bond_site_symmetry_2
_geom_bond_distance
_geom_bond_publ_flag
P1 O2 . 1.488(2) y
P1 C2 . 1.809(3) y
P1 C13 . 1.790(3) y
P1 C19 . 1.808(3) y
P2 C8 . 1.848(3) y
P2 C25 . 1.844(3) y
P2 C31 . 1.837(3) y
O1 C7 . 1.392(4) ?
O1 C1 . 1.396(4) ?
C1 C6 . 1.382(4) ?
C1 C2 . 1.400(4) ?
C2 C3 . 1.396(4) ?
C3 C4 . 1.374(5) ?
C3 H3 . .9500 ?
C4 C5 . 1.386(5) ?
C4 H4 . .9500 ?
C5 C6 . 1.395(4) ?
C5 H5 . .9500 ?
C6 C45 . 1.524(4) ?
C7 C12 . 1.390(4) ?
C7 C8 . 1.403(4) ?
C8 C9 . 1.393(4) ?
C9 C10 . 1.378(5) ?
C9 H9 . .9500 ?
C10 C11 . 1.384(5) ?
C10 H10 . .9500 ?
C11 C12 . 1.395(4) ?
C11 H11 . .9500 ?
C12 C45 . 1.519(4) ?
C13 C18 . 1.387(5) ?
C13 C14 . 1.389(4) ?
C14 C15 . 1.383(5) ?
C14 H14 . .9500 ?
C15 C16 . 1.374(5) ?
C15 H15 . .9500 ?
C16 C17 . 1.385(5) ?
C16 H16 . .9500 ?
C17 C18 . 1.382(5) ?
C17 H17 . .9500 ?
C18 H18 . .9500 ?
C19 C20 . 1.382(5) ?
C19 C24 . 1.397(5) ?
C20 C21 . 1.381(5) ?
C20 H20 . .9500 ?
C21 C22 . 1.379(5) ?
C21 H21 . .9500 ?
C22 C23 . 1.371(6) ?
C22 H22 . .9500 ?
C23 C24 . 1.386(5) ?
C23 H23 . .9500 ?
C24 H24 . .9500 ?
C25 C30 . 1.383(5) ?
C25 C26 . 1.392(5) ?
C26 C27 . 1.376(5) ?
C26 H26 . .9500 ?
C27 C28 . 1.373(6) ?
C27 H27 . .9500 ?
C28 C29 . 1.377(6) ?
C28 H28 . .9500 ?
C29 C30 . 1.395(5) ?
C29 H29 . .9500 ?
C30 H30 . .9500 ?
C31 C32 . 1.375(5) ?
C31 C36 . 1.392(5) ?
C32 C33 . 1.380(5) ?
C32 H32 . .9500 ?
C33 C34 . 1.371(6) ?
C33 H33 . .9500 ?
C34 C35 . 1.360(6) ?
C34 H34 . .9500 ?
C35 C36 . 1.388(5) ?
C35 H35 . .9500 ?
C36 H36 . .9500 ?
C43 C45 . 1.526(5) ?
C43 H43A . .9800 ?
C43 H43B . .9800 ?
C43 H43C . .9800 ?
C44 C45 . 1.542(5) ?
C44 H44A . .9800 ?
C44 H44B . .9800 ?
C44 H44C . .9800 ?
C46 C47 . 1.384(6) ?
C46 C48 . 1.393(6) ?
C46 H46 . .9500 ?
C47 C48 2_666 1.380(6) ?
C47 H47 . .9500 ?
C48 C47 2_666 1.380(6) ?
C48 C49 . 1.530(9) ?
C49 H49A . .9800 ?
C49 H49B . .9800 ?
C49 H49C . .9800 ?

loop_
_geom_torsion_atom_site_label_1
_geom_torsion_atom_site_label_2
_geom_torsion_atom_site_label_3
_geom_torsion_atom_site_label_4
_geom_torsion_site_symmetry_4
_geom_torsion
C7 O1 C1 C6 . -18.6(4)
C7 O1 C1 C2 . 161.4(3)
C6 C1 C2 C3 . 1.1(5)
O1 C1 C2 C3 . -178.8(3)
C6 C1 C2 P1 . -179.3(2)
O1 C1 C2 P1 . .7(4)
O2 P1 C2 C3 . 8.5(3)
C13 P1 C2 C3 . 130.3(2)
C19 P1 C2 C3 . -112.4(2)
O2 P1 C2 C1 . -171.1(3)
C13 P1 C2 C1 . -49.3(3)
C19 P1 C2 C1 . 68.0(3)
C1 C2 C3 C4 . -.3(5)
P1 C2 C3 C4 . -179.9(3)
C2 C3 C4 C5 . -1.2(5)
C3 C4 C5 C6 . 1.9(5)
O1 C1 C6 C5 . 179.5(3)
C2 C1 C6 C5 . -.4(5)
O1 C1 C6 C45 . -5.5(4)
C2 C1 C6 C45 . 174.6(3)
C4 C5 C6 C1 . -1.1(5)
C4 C5 C6 C45 . -176.1(3)
C1 O1 C7 C12 . 20.0(4)
C1 O1 C7 C8 . -160.5(3)
C12 C7 C8 C9 . -.1(5)
O1 C7 C8 C9 . -179.5(3)
C12 C7 C8 P2 . -178.9(2)
O1 C7 C8 P2 . 1.6(4)
C31 P2 C8 C9 . 83.9(3)
C25 P2 C8 C9 . -21.3(3)
C31 P2 C8 C7 . -97.3(3)
C25 P2 C8 C7 . 157.5(3)
C7 C8 C9 C10 . -.5(5)
P2 C8 C9 C10 . 178.3(2)
C8 C9 C10 C11 . 1.0(5)
C9 C10 C11 C12 . -1.0(5)
O1 C7 C12 C11 . 179.5(3)
C8 C7 C12 C11 . .1(4)
O1 C7 C12 C45 . 2.6(4)
C8 C7 C12 C45 . -176.8(3)
C10 C11 C12 C7 . .4(5)
C10 C11 C12 C45 . 177.3(3)
O2 P1 C13 C18 . -85.5(3)
C19 P1 C13 C18 . 35.7(3)
C2 P1 C13 C18 . 153.7(3)
O2 P1 C13 C14 . 86.1(3)
C19 P1 C13 C14 . -152.7(3)
C2 P1 C13 C14 . -34.7(3)
C18 C13 C14 C15 . 1.9(5)
P1 C13 C14 C15 . -170.0(3)
C13 C14 C15 C16 . -.6(6)
C14 C15 C16 C17 . -.2(6)
C15 C16 C17 C18 . -.3(5)
C16 C17 C18 C13 . 1.6(5)
C14 C13 C18 C17 . -2.3(5)
P1 C13 C18 C17 . 169.4(3)
O2 P1 C19 C20 . -170.4(3)
C13 P1 C19 C20 . 67.5(3)
C2 P1 C19 C20 . -49.4(3)
O2 P1 C19 C24 . 10.3(3)
C13 P1 C19 C24 . -111.8(3)
C2 P1 C19 C24 . 131.3(3)
C24 C19 C20 C21 . -2.2(5)
P1 C19 C20 C21 . 178.6(3)
C19 C20 C21 C22 . 1.3(5)
C20 C21 C22 C23 . -.3(6)
C21 C22 C23 C24 . .0(6)
C22 C23 C24 C19 . -.8(6)
C20 C19 C24 C23 . 1.9(5)
P1 C19 C24 C23 . -178.8(3)
C31 P2 C25 C30 . 1.5(3)
C8 P2 C25 C30 . 105.1(3)
C31 P2 C25 C26 . 177.4(3)
C8 P2 C25 C26 . -79.0(3)
C30 C25 C26 C27 . -1.4(5)
P2 C25 C26 C27 . -177.7(3)
C25 C26 C27 C28 . 1.5(6)
C26 C27 C28 C29 . -1.2(6)
C27 C28 C29 C30 . 1.0(6)
C26 C25 C30 C29 . 1.2(6)
P2 C25 C30 C29 . 177.1(3)
C28 C29 C30 C25 . -1.1(6)
C25 P2 C31 C32 . 72.7(4)
C8 P2 C31 C32 . -30.2(4)
C25 P2 C31 C36 . -107.7(3)
C8 P2 C31 C36 . 149.4(3)
C36 C31 C32 C33 . -2.2(6)
P2 C31 C32 C33 . 177.3(3)
C31 C32 C33 C34 . 1.5(7)
C32 C33 C34 C35 . -.2(7)
C33 C34 C35 C36 . -.3(6)
C34 C35 C36 C31 . -.5(6)
C32 C31 C36 C35 . 1.8(5)
P2 C31 C36 C35 . -177.8(3)
C7 C12 C45 C6 . -23.6(4)
C11 C12 C45 C6 . 159.7(3)
C7 C12 C45 C43 . -146.6(3)
C11 C12 C45 C43 . 36.6(4)
C7 C12 C45 C44 . 93.7(3)
C11 C12 C45 C44 . -83.1(4)
C1 C6 C45 C12 . 25.0(4)
C5 C6 C45 C12 . -160.2(3)
C1 C6 C45 C43 . 147.7(3)
C5 C6 C45 C43 . -37.6(4)
C1 C6 C45 C44 . -92.6(4)
C5 C6 C45 C44 . 82.2(4)
C48 C46 C47 C48 2_666 1.6(7)
C47 C46 C48 C47 2_666 -1.6(6)
C47 C46 C48 C49 . 177.7(5)
